data_1530260
loop_
_publ_author_name
'Lavrov, A.V.'
'Vojtenkov, M.J.'
'Sadikov, G.G.'
'Nikolaev, V.P.'

_publ_section_title
;
 The structure of crystals of dodecacyclophosphate Cs3 V3 P12 O36
;
_journal_name_full 'Doklady Akademii Nauk SSSR'
_journal_page_first 103
_journal_page_last 106
_journal_volume 259
_journal_year 1981
_chemical_formula_sum 'Cs3 O36 P12 V3'
_chemical_name_systematic 'Cs3 (V3 P12 O36)'
_space_group_IT_number 205
_symmetry_space_group_name_Hall '-P 2ac 2ab 3'
_symmetry_space_group_name_H-M 'P a -3'
_cell_angle_alpha 90
_cell_angle_beta 90
_cell_angle_gamma 90
_cell_formula_units_Z 4
_cell_length_a 14.543
_cell_length_b 14.543
_cell_length_c 14.543
_cell_volume 3075.828
_citation_journal_id_ASTM DANKAS
_cod_data_source_file Lavrov_DANKAS_1981_1610.cif
_cod_data_source_block Cs3O36P12V3
_cod_database_code 1530260

loop_
_symmetry_equiv_pos_as_xyz
x,y,z
-x+1/2,-y,z+1/2
x+1/2,-y+1/2,-z
-x,y+1/2,-z+1/2
z,x,y
-z+1/2,-x,y+1/2
z+1/2,-x+1/2,-y
-z,x+1/2,-y+1/2
y,z,x
y+1/2,-z+1/2,-x
-y,z+1/2,-x+1/2
-y+1/2,-z,x+1/2
-x,-y,-z
x-1/2,y,-z-1/2
-x-1/2,y-1/2,z
x,-y-1/2,z-1/2
-z,-x,-y
z-1/2,x,-y-1/2
-z-1/2,x-1/2,y
z,-x-1/2,y-1/2
-y,-z,-x
-y-1/2,z-1/2,x
y,-z-1/2,x-1/2
y-1/2,z,-x-1/2

loop_
_atom_site_label
_atom_site_type_symbol
_atom_site_fract_x
_atom_site_fract_y
_atom_site_fract_z
_atom_site_occupancy
_atom_site_U_iso_or_equiv
Cs2 Cs+1 0.65679 0.15679 0.34321 1 0.0
O1 O-2 0.3162 0.179 0.5057 1 0.0
O4 O-2 0.4141 0.2666 0.3894 1 0.0
Cs1 Cs+1 0.5 0.5 0.5 1 0.0
O6 O-2 0.1435 0.1938 0.508 1 0.0
V1 V+3 0.5 0 0.5 1 0.0
P2 P+5 0.2207 0.166 0.4507 1 0.0
V2 V+3 0.30985 0.30985 0.30985 1 0.0
O2 O-2 0.4385 0.2838 0.5565 1 0.0
O3 O-2 0.4815 0.1341 0.4789 1 0.0
P1 P+5 0.4158 0.2134 0.4772 1 0.0
O5 O-2 0.2349 0.2059 0.3562 1 0.0
